data_4515977
loop_
_publ_author_name
'Wellala, Nadeesha P. N.'
'Luebking, John D.'
'Krause, Jeanette A.'
'Guan, Hairong'

_publ_section_title
;
 Roles of Hydrogen Bonding in Proton Transfer to
 \k<sup>P</sup>,\k<sup>N</sup>,\k<sup>P</sup>-N(CH<sub>2</sub>CH<sub>2</sub>P
 <i> <sup>i</sup> </i> Pr<sub>2</sub>)<sub>2</sub>-Ligated Nickel Pincer
 Complexes.
;
_journal_issue 5
_journal_name_full 'ACS omega'
_journal_page_first 4986
_journal_page_last 5001
_journal_paper_doi 10.1021/acsomega.8b00777
_journal_volume 3
_journal_year 2018
_chemical_formula_moiety 'C16 H34 Br N Ni P2'
_chemical_formula_sum 'C16 H34 Br N Ni P2'
_chemical_formula_weight 441.00
_space_group_crystal_system monoclinic
_space_group_IT_number 4
_space_group_name_Hall 'P 2yb'
_space_group_name_H-M_alt 'P 1 21 1'
_atom_sites_solution_hydrogens geom
_atom_sites_solution_primary direct
_atom_sites_solution_secondary difmap
_audit_creation_method SHELXL-2014/7
_cell_angle_alpha 90
_cell_angle_beta 100.6912(15)
_cell_angle_gamma 90
_cell_formula_units_Z 4
_cell_length_a 10.7169(9)
_cell_length_b 14.4134(12)
_cell_length_c 13.8384(11)
_cell_measurement_reflns_used 9932
_cell_measurement_temperature 150(2)
_cell_measurement_theta_max 40.19
_cell_measurement_theta_min 2.81
_cell_volume 2100.5(3)
_computing_cell_refinement 'Bruker SAINT v8.37A'
_computing_data_collection 'Bruker APEX3 v2016.1.0'
_computing_data_reduction 'Bruker SAINT v8.37A'
_computing_molecular_graphics 'Bruker SHELXTL v6.14'
_computing_publication_material 'Bruker SHELXTL v6.14 & SHELXL-2014/7 (Sheldrick, 2014)'
_computing_structure_refinement 'Bruker SHELXTL v6.14 & SHELXL-2014/7 (Sheldrick, 2014)'
_computing_structure_solution 'Bruker SHELXTL v6.14'
_diffrn_ambient_temperature 150(2)
_diffrn_measured_fraction_theta_full 1.000
_diffrn_measured_fraction_theta_max 0.992
_diffrn_measurement_device_type 'Bruker PHOTON100 CMOS'
_diffrn_measurement_method 'combination of \w and \f-scans'
_diffrn_radiation_monochromator 'Si-<111> channel cut crystal'
_diffrn_radiation_source synchrotron
_diffrn_radiation_type synchrotron
_diffrn_radiation_wavelength 1.0333
_diffrn_reflns_av_R_equivalents 0.0410
_diffrn_reflns_av_unetI/netI 0.0468
_diffrn_reflns_Laue_measured_fraction_full 1.000
_diffrn_reflns_Laue_measured_fraction_max 0.992
_diffrn_reflns_limit_h_max 13
_diffrn_reflns_limit_h_min -13
_diffrn_reflns_limit_k_max 17
_diffrn_reflns_limit_k_min -18
_diffrn_reflns_limit_l_max 17
_diffrn_reflns_limit_l_min -17
_diffrn_reflns_number 24534
_diffrn_reflns_point_group_measured_fraction_full 1.000
_diffrn_reflns_point_group_measured_fraction_max 0.993
_diffrn_reflns_theta_full 38.315
_diffrn_reflns_theta_max 40.202
_diffrn_reflns_theta_min 2.177
_exptl_absorpt_coefficient_mu 3.683
_exptl_absorpt_correction_T_max 0.863
_exptl_absorpt_correction_T_min 0.704
_exptl_absorpt_correction_type multi-scan
_exptl_absorpt_process_details 'SADABS v2014.5 (Sheldrick)'
_exptl_crystal_colour green
_exptl_crystal_density_diffrn 1.395
_exptl_crystal_description plate
_exptl_crystal_F_000 920
_exptl_crystal_size_max 0.050
_exptl_crystal_size_mid 0.040
_exptl_crystal_size_min 0.015
_refine_diff_density_max 0.399
_refine_diff_density_min -0.455
_refine_diff_density_rms 0.054
_refine_ls_abs_structure_details
;
 Refined as an inversion twin.
;
_refine_ls_abs_structure_Flack 0.253(6)
_refine_ls_extinction_method none
_refine_ls_goodness_of_fit_ref 1.023
_refine_ls_hydrogen_treatment constr
_refine_ls_matrix_type full
_refine_ls_number_parameters 396
_refine_ls_number_reflns 8336
_refine_ls_number_restraints 1
_refine_ls_restrained_S_all 1.023
_refine_ls_R_factor_all 0.0338
_refine_ls_R_factor_gt 0.0285
_refine_ls_shift/su_max 0.001
_refine_ls_shift/su_mean 0.000
_refine_ls_structure_factor_coef Fsqd
_refine_ls_weighting_details 'w=1/[\s^2^(Fo^2^)+(0.0197P)^2^] where P=(Fo^2^+2Fc^2^)/3'
_refine_ls_weighting_scheme calc
_refine_ls_wR_factor_gt 0.0589
_refine_ls_wR_factor_ref 0.0607
_reflns_Friedel_coverage 0.920
_reflns_Friedel_fraction_full 1.000
_reflns_Friedel_fraction_max 0.993
_reflns_number_gt 7623
_reflns_number_total 8336
_reflns_threshold_expression 'I > 2\s(I)'
_cod_data_source_file ao8b00777_si_002.cif
_cod_data_source_block 1'
_cod_original_sg_symbol_H-M 'P 21'
_cod_database_code 4515977
_shelx_shelxl_version_number 2014/7
_shelx_space_group_comment
;
The symmetry employed for this shelxl refinement is uniquely defined
by the following loop, which should always be used as a source of
symmetry information in preference to the above space-group names.
They are only intended as comments.
;
_shelx_estimated_absorpt_t_min 0.837
_shelx_estimated_absorpt_t_max 0.947

loop_
_space_group_symop_operation_xyz
'x, y, z'
'-x, y+1/2, -z'

loop_
_atom_site_label
_atom_site_type_symbol
_atom_site_fract_x
_atom_site_fract_y
_atom_site_fract_z
_atom_site_U_iso_or_equiv
_atom_site_adp_type
_atom_site_occupancy
_atom_site_site_symmetry_order
_atom_site_calc_flag
_atom_site_refinement_flags_posn
_atom_site_refinement_flags_adp
Ni1 Ni 0.29155(5) 0.26190(3) 0.01970(4) 0.02237(12) Uani 1 1 d . .
Br1 Br 0.34638(5) 0.37721(4) -0.08213(4) 0.04329(15) Uani 1 1 d . .
P1A P 0.45687(10) 0.17490(7) 0.01001(8) 0.0255(2) Uani 1 1 d . .
P2A P 0.11767(10) 0.33324(8) 0.04506(8) 0.0254(2) Uani 1 1 d . .
N1A N 0.2533(3) 0.1724(2) 0.1092(2) 0.0274(8) Uani 1 1 d . .
C1A C 0.4577(4) 0.0951(3) 0.1131(3) 0.0361(11) Uani 1 1 d . .
H1A H 0.4912 0.0338 0.0978 0.043 Uiso 1 1 calc R U
H1B H 0.5127 0.1197 0.1730 0.043 Uiso 1 1 calc R U
C2A C 0.3226(4) 0.0853(3) 0.1296(4) 0.0382(11) Uani 1 1 d . .
H2A H 0.2789 0.0361 0.0862 0.046 Uiso 1 1 calc R U
H2B H 0.3234 0.0667 0.1986 0.046 Uiso 1 1 calc R U
C3A C 0.1486(4) 0.1829(3) 0.1501(3) 0.0318(10) Uani 1 1 d . .
H3A H 0.1290 0.1358 0.1930 0.038 Uiso 1 1 calc R U
C4A C 0.0705(4) 0.2577(3) 0.1327(3) 0.0301(9) Uani 1 1 d . .
H4A H -0.0003 0.2681 0.1636 0.036 Uiso 1 1 calc R U
C5A C 0.6150(4) 0.2286(3) 0.0290(3) 0.0357(11) Uani 1 1 d . .
H5A H 0.6166 0.2706 -0.0282 0.043 Uiso 1 1 calc R U
C6A C 0.7214(4) 0.1572(3) 0.0302(4) 0.0470(13) Uani 1 1 d . .
H6A H 0.8039 0.1884 0.0453 0.071 Uiso 1 1 calc R U
H6B H 0.7119 0.1273 -0.0344 0.071 Uiso 1 1 calc R U
H6C H 0.7163 0.1101 0.0804 0.071 Uiso 1 1 calc R U
C7A C 0.6377(5) 0.2893(3) 0.1218(4) 0.0510(14) Uani 1 1 d . .
H7A H 0.7166 0.3245 0.1249 0.076 Uiso 1 1 calc R U
H7B H 0.6445 0.2497 0.1801 0.076 Uiso 1 1 calc R U
H7C H 0.5666 0.3324 0.1195 0.076 Uiso 1 1 calc R U
C8A C 0.4473(4) 0.1015(3) -0.0998(3) 0.0360(11) Uani 1 1 d . .
H8A H 0.5161 0.0537 -0.0859 0.043 Uiso 1 1 calc R U
C9A C 0.3180(5) 0.0503(4) -0.1198(4) 0.0529(14) Uani 1 1 d . .
H9A H 0.3100 0.0150 -0.1812 0.079 Uiso 1 1 calc R U
H9B H 0.2490 0.0958 -0.1257 0.079 Uiso 1 1 calc R U
H9C H 0.3131 0.0079 -0.0653 0.079 Uiso 1 1 calc R U
C10A C 0.4666(5) 0.1563(4) -0.1895(4) 0.0544(14) Uani 1 1 d . .
H10A H 0.4657 0.1140 -0.2450 0.082 Uiso 1 1 calc R U
H10B H 0.5484 0.1886 -0.1751 0.082 Uiso 1 1 calc R U
H10C H 0.3980 0.2018 -0.2063 0.082 Uiso 1 1 calc R U
C11A C -0.0176(4) 0.3395(3) -0.0604(3) 0.0370(11) Uani 1 1 d . .
H11A H -0.0967 0.3494 -0.0332 0.044 Uiso 1 1 calc R U
C12A C -0.0297(5) 0.2476(4) -0.1124(3) 0.0470(13) Uani 1 1 d . .
H12A H -0.1096 0.2458 -0.1602 0.071 Uiso 1 1 calc R U
H12B H -0.0293 0.1976 -0.0643 0.071 Uiso 1 1 calc R U
H12C H 0.0417 0.2393 -0.1467 0.071 Uiso 1 1 calc R U
C13A C -0.0066(5) 0.4199(4) -0.1311(4) 0.0557(16) Uani 1 1 d . .
H13A H -0.0833 0.4224 -0.1821 0.084 Uiso 1 1 calc R U
H13B H 0.0677 0.4102 -0.1618 0.084 Uiso 1 1 calc R U
H13C H 0.0029 0.4785 -0.0944 0.084 Uiso 1 1 calc R U
C14A C 0.1354(5) 0.4512(3) 0.0969(4) 0.0420(12) Uani 1 1 d . .
H14A H 0.1542 0.4939 0.0445 0.050 Uiso 1 1 calc R U
C15A C 0.0120(6) 0.4845(4) 0.1276(5) 0.0713(19) Uani 1 1 d . .
H15A H 0.0262 0.5453 0.1593 0.107 Uiso 1 1 calc R U
H15B H -0.0135 0.4399 0.1737 0.107 Uiso 1 1 calc R U
H15C H -0.0552 0.4894 0.0692 0.107 Uiso 1 1 calc R U
C16A C 0.2496(6) 0.4532(4) 0.1822(4) 0.0694(19) Uani 1 1 d . .
H16A H 0.2632 0.5168 0.2070 0.104 Uiso 1 1 calc R U
H16B H 0.3255 0.4316 0.1590 0.104 Uiso 1 1 calc R U
H16C H 0.2328 0.4126 0.2352 0.104 Uiso 1 1 calc R U
Ni2 Ni 0.26374(5) 0.75146(3) 0.50746(4) 0.02298(13) Uani 1 1 d . .
Br2 Br 0.31738(5) 0.62575(4) 0.41831(4) 0.04001(14) Uani 1 1 d . .
P1B P 0.43276(10) 0.83097(8) 0.49234(8) 0.0251(2) Uani 1 1 d . .
P2B P 0.08248(10) 0.69115(8) 0.53165(8) 0.0253(2) Uani 1 1 d . .
N1B N 0.2248(3) 0.8517(2) 0.5838(3) 0.0302(9) Uani 1 1 d . .
C1B C 0.3953(4) 0.9443(3) 0.5378(4) 0.0404(12) Uani 1 1 d . .
H1C H 0.4743 0.9766 0.5684 0.049 Uiso 1 1 calc R U
H1D H 0.3509 0.9828 0.4829 0.049 Uiso 1 1 calc R U
C2B C 0.3113(4) 0.9296(3) 0.6128(4) 0.0400(12) Uani 1 1 d . .
H2C H 0.3645 0.9168 0.6779 0.048 Uiso 1 1 calc R U
H2D H 0.2616 0.9866 0.6183 0.048 Uiso 1 1 calc R U
C3B C 0.1213(4) 0.8450(3) 0.6290(3) 0.0371(11) Uani 1 1 d . .
H3B H 0.1076 0.8928 0.6731 0.045 Uiso 1 1 calc R U
C4B C 0.0377(4) 0.7734(3) 0.6137(3) 0.0356(11) Uani 1 1 d . .
H4B H -0.0353 0.7682 0.6432 0.043 Uiso 1 1 calc R U
C5B C 0.4641(5) 0.8507(3) 0.3664(3) 0.0383(11) Uani 1 1 d . .
H5B H 0.4985 0.7912 0.3451 0.046 Uiso 1 1 calc R U
C6B C 0.5641(6) 0.9244(4) 0.3618(4) 0.0626(16) Uani 1 1 d . .
H6D H 0.5842 0.9258 0.2956 0.094 Uiso 1 1 calc R U
H6E H 0.6410 0.9098 0.4097 0.094 Uiso 1 1 calc R U
H6F H 0.5315 0.9851 0.3772 0.094 Uiso 1 1 calc R U
C7B C 0.3406(5) 0.8697(4) 0.2953(4) 0.0603(16) Uani 1 1 d . .
H7D H 0.3577 0.8746 0.2283 0.090 Uiso 1 1 calc R U
H7E H 0.3037 0.9279 0.3133 0.090 Uiso 1 1 calc R U
H7F H 0.2810 0.8187 0.2984 0.090 Uiso 1 1 calc R U
C8B C 0.5835(4) 0.7939(4) 0.5675(3) 0.0413(12) Uani 1 1 d . .
H8B H 0.6422 0.8485 0.5763 0.050 Uiso 1 1 calc R U
C9B C 0.6467(5) 0.7178(5) 0.5227(5) 0.077(2) Uani 1 1 d . .
H9D H 0.7277 0.7027 0.5654 0.116 Uiso 1 1 calc R U
H9E H 0.6622 0.7375 0.4581 0.116 Uiso 1 1 calc R U
H9F H 0.5919 0.6628 0.5148 0.116 Uiso 1 1 calc R U
C10B C 0.5613(5) 0.7646(6) 0.6688(4) 0.080(2) Uani 1 1 d . .
H10D H 0.6423 0.7466 0.7098 0.120 Uiso 1 1 calc R U
H10E H 0.5027 0.7119 0.6620 0.120 Uiso 1 1 calc R U
H10F H 0.5247 0.8166 0.6997 0.120 Uiso 1 1 calc R U
C11B C 0.0910(4) 0.5758(3) 0.5893(3) 0.0335(11) Uani 1 1 d . .
H11B H 0.1223 0.5310 0.5441 0.040 Uiso 1 1 calc R U
C12B C 0.1887(5) 0.5789(4) 0.6857(4) 0.0522(14) Uani 1 1 d . .
H12D H 0.2024 0.5161 0.7126 0.078 Uiso 1 1 calc R U
H12E H 0.1568 0.6187 0.7332 0.078 Uiso 1 1 calc R U
H12F H 0.2690 0.6039 0.6729 0.078 Uiso 1 1 calc R U
C13B C -0.0401(5) 0.5409(4) 0.6074(4) 0.0467(13) Uani 1 1 d . .
H13D H -0.0295 0.4806 0.6406 0.070 Uiso 1 1 calc R U
H13E H -0.0984 0.5345 0.5442 0.070 Uiso 1 1 calc R U
H13F H -0.0749 0.5857 0.6486 0.070 Uiso 1 1 calc R U
C14B C -0.0485(4) 0.6844(3) 0.4244(3) 0.0337(11) Uani 1 1 d . .
H14B H -0.1279 0.6686 0.4490 0.040 Uiso 1 1 calc R U
C15B C -0.0673(5) 0.7819(4) 0.3748(4) 0.0508(14) Uani 1 1 d . .
H15D H -0.1427 0.7810 0.3226 0.076 Uiso 1 1 calc R U
H15E H 0.0075 0.7975 0.3467 0.076 Uiso 1 1 calc R U
H15F H -0.0783 0.8285 0.4242 0.076 Uiso 1 1 calc R U
C16B C -0.0278(4) 0.6103(4) 0.3509(3) 0.0455(13) Uani 1 1 d . .
H16D H -0.1013 0.6084 0.2969 0.068 Uiso 1 1 calc R U
H16E H -0.0175 0.5498 0.3837 0.068 Uiso 1 1 calc R U
H16F H 0.0488 0.6249 0.3247 0.068 Uiso 1 1 calc R U

loop_
_atom_site_aniso_label
_atom_site_aniso_U_11
_atom_site_aniso_U_22
_atom_site_aniso_U_33
_atom_site_aniso_U_23
_atom_site_aniso_U_13
_atom_site_aniso_U_12
Ni1 0.0251(3) 0.0210(3) 0.0225(3) 0.0030(2) 0.0081(2) 0.0009(2)
Br1 0.0500(3) 0.0328(3) 0.0543(4) 0.0169(3) 0.0283(3) 0.0048(2)
P1A 0.0258(6) 0.0250(6) 0.0262(6) 0.0002(5) 0.0063(5) 0.0020(4)
P2A 0.0295(6) 0.0270(6) 0.0217(6) 0.0003(5) 0.0102(5) 0.0015(5)
N1A 0.0296(19) 0.0295(19) 0.0243(19) 0.0072(16) 0.0080(15) 0.0009(15)
C1A 0.042(3) 0.028(2) 0.038(3) 0.008(2) 0.006(2) 0.008(2)
C2A 0.044(3) 0.038(3) 0.035(3) 0.008(2) 0.013(2) 0.003(2)
C3A 0.034(2) 0.038(3) 0.024(2) 0.007(2) 0.0078(19) -0.005(2)
C4A 0.029(2) 0.039(2) 0.025(2) 0.001(2) 0.0120(17) 0.000(2)
C5A 0.030(2) 0.038(3) 0.040(3) -0.003(2) 0.008(2) -0.0027(19)
C6A 0.031(3) 0.051(3) 0.060(3) -0.006(3) 0.010(2) 0.002(2)
C7A 0.042(3) 0.046(3) 0.064(4) -0.017(3) 0.006(3) -0.009(2)
C8A 0.045(3) 0.031(3) 0.033(2) -0.006(2) 0.009(2) 0.009(2)
C9A 0.055(3) 0.055(3) 0.047(3) -0.023(3) 0.005(3) -0.007(3)
C10A 0.076(4) 0.056(3) 0.034(3) -0.002(2) 0.021(3) 0.009(3)
C11A 0.028(2) 0.049(3) 0.033(3) 0.010(2) 0.003(2) 0.009(2)
C12A 0.046(3) 0.063(4) 0.028(3) -0.005(3) -0.003(2) -0.004(3)
C13A 0.049(3) 0.069(4) 0.046(3) 0.024(3) 0.004(3) 0.013(3)
C14A 0.062(3) 0.025(2) 0.045(3) -0.005(2) 0.025(3) -0.001(2)
C15A 0.098(5) 0.046(3) 0.085(5) -0.015(3) 0.055(4) 0.005(3)
C16A 0.104(5) 0.057(4) 0.046(3) -0.017(3) 0.011(3) -0.028(4)
Ni2 0.0234(3) 0.0235(3) 0.0230(3) -0.0048(2) 0.0067(2) -0.0007(2)
Br2 0.0429(3) 0.0338(3) 0.0482(3) -0.0141(3) 0.0209(2) -0.0001(2)
P1B 0.0235(5) 0.0263(6) 0.0258(6) 0.0001(5) 0.0057(4) -0.0008(5)
P2B 0.0274(6) 0.0284(6) 0.0216(6) -0.0021(5) 0.0083(4) -0.0025(5)
N1B 0.029(2) 0.030(2) 0.033(2) -0.0119(16) 0.0105(16) -0.0027(15)
C1B 0.041(3) 0.029(2) 0.051(3) -0.010(2) 0.010(2) -0.010(2)
C2B 0.044(3) 0.029(3) 0.049(3) -0.015(2) 0.012(2) -0.003(2)
C3B 0.045(3) 0.039(3) 0.030(3) -0.013(2) 0.014(2) 0.006(2)
C4B 0.035(2) 0.044(3) 0.032(2) -0.007(2) 0.017(2) 0.000(2)
C5B 0.052(3) 0.034(3) 0.031(3) 0.002(2) 0.011(2) -0.005(2)
C6B 0.072(4) 0.071(4) 0.050(3) 0.002(3) 0.025(3) -0.024(3)
C7B 0.084(4) 0.054(3) 0.034(3) 0.014(3) -0.009(3) -0.014(3)
C8B 0.026(2) 0.053(3) 0.042(3) 0.007(2) -0.001(2) -0.001(2)
C9B 0.046(4) 0.096(5) 0.087(5) 0.004(4) 0.003(3) 0.027(4)
C10B 0.056(4) 0.135(6) 0.044(3) 0.028(4) -0.004(3) 0.013(4)
C11B 0.040(3) 0.034(3) 0.028(2) 0.001(2) 0.011(2) 0.000(2)
C12B 0.056(3) 0.060(3) 0.039(3) 0.014(3) 0.005(2) 0.010(3)
C13B 0.061(3) 0.040(3) 0.045(3) 0.011(2) 0.024(3) -0.008(3)
C14B 0.025(2) 0.048(3) 0.028(2) 0.002(2) 0.0044(18) -0.004(2)
C15B 0.056(3) 0.056(4) 0.037(3) 0.012(3) 0.000(2) 0.008(3)
C16B 0.048(3) 0.053(3) 0.034(3) -0.009(3) 0.002(2) -0.014(3)

loop_
_atom_type_symbol
_atom_type_description
_atom_type_scat_dispersion_real
_atom_type_scat_dispersion_imag
_atom_type_scat_source
C C 0.0080 0.0038 'L. Kissel & R.H. Pratt, Acta Cryst A (1990), A46, 170-175'
H H 0.0000 0.0000 'International Tables Vol C Tables 4.2.6.8 and 6.1.1.4'
N N 0.0145 0.0076 'L. Kissel & R.H. Pratt, Acta Cryst A (1990), A46, 170-175'
P P 0.1820 0.2009 'L. Kissel & R.H. Pratt, Acta Cryst A (1990), A46, 170-175'
Ni Ni 0.0258 2.1370 'L. Kissel & R.H. Pratt, Acta Cryst A (1990), A46, 170-175'
Br Br -1.8503 0.6254 'L. Kissel & R.H. Pratt, Acta Cryst A (1990), A46, 170-175'

loop_
_geom_angle_atom_site_label_1
_geom_angle_atom_site_label_2
_geom_angle_atom_site_label_3
_geom_angle
N1A Ni1 P1A 85.72(11)
N1A Ni1 P2A 85.52(11)
P1A Ni1 P2A 171.24(5)
N1A Ni1 Br1 176.33(11)
P1A Ni1 Br1 94.23(4)
P2A Ni1 Br1 94.53(4)
C1A P1A C5A 106.4(2)
C1A P1A C8A 105.9(2)
C5A P1A C8A 105.6(2)
C1A P1A Ni1 101.47(14)
C5A P1A Ni1 118.97(15)
C8A P1A Ni1 117.23(15)
C4A P2A C14A 108.8(2)
C4A P2A C11A 106.7(2)
C14A P2A C11A 105.7(2)
C4A P2A Ni1 100.28(16)
C14A P2A Ni1 117.50(17)
C11A P2A Ni1 117.06(16)
C3A N1A C2A 116.5(3)
C3A N1A Ni1 119.7(3)
C2A N1A Ni1 123.5(3)
C2A C1A P1A 108.0(3)
N1A C2A C1A 110.9(4)
N1A C3A C4A 123.0(4)
C3A C4A P2A 111.4(3)
C6A C5A C7A 111.8(4)
C6A C5A P1A 112.5(3)
C7A C5A P1A 111.0(3)
C10A C8A C9A 110.8(4)
C10A C8A P1A 112.4(3)
C9A C8A P1A 109.4(3)
C12A C11A C13A 111.8(4)
C12A C11A P2A 108.6(3)
C13A C11A P2A 113.3(3)
C16A C14A C15A 112.6(5)
C16A C14A P2A 109.1(4)
C15A C14A P2A 111.3(4)
N1B Ni2 P1B 85.72(11)
N1B Ni2 P2B 85.64(11)
P1B Ni2 P2B 171.14(5)
N1B Ni2 Br2 177.82(12)
P1B Ni2 Br2 93.84(4)
P2B Ni2 Br2 94.87(4)
C1B P1B C8B 107.0(2)
C1B P1B C5B 106.0(2)
C8B P1B C5B 106.5(2)
C1B P1B Ni2 101.38(15)
C8B P1B Ni2 116.88(16)
C5B P1B Ni2 117.89(15)
C4B P2B C11B 109.0(2)
C4B P2B C14B 107.1(2)
C11B P2B C14B 105.7(2)
C4B P2B Ni2 100.63(16)
C11B P2B Ni2 116.56(15)
C14B P2B Ni2 117.22(15)
C3B N1B C2B 117.0(4)
C3B N1B Ni2 118.9(3)
C2B N1B Ni2 123.2(3)
C2B C1B P1B 108.0(3)
N1B C2B C1B 110.3(4)
C4B C3B N1B 123.3(4)
C3B C4B P2B 111.0(3)
C6B C5B C7B 112.6(4)
C6B C5B P1B 113.5(3)
C7B C5B P1B 110.4(3)
C9B C8B C10B 109.9(5)
C9B C8B P1B 113.6(4)
C10B C8B P1B 109.3(3)
C12B C11B C13B 111.1(4)
C12B C11B P2B 108.8(3)
C13B C11B P2B 112.9(3)
C16B C14B C15B 111.2(4)
C16B C14B P2B 113.0(3)
C15B C14B P2B 108.8(3)

loop_
_geom_bond_atom_site_label_1
_geom_bond_atom_site_label_2
_geom_bond_distance
Ni1 N1A 1.885(3)
Ni1 P1A 2.1948(11)
Ni1 P2A 2.2126(12)
Ni1 Br1 2.3239(7)
P1A C1A 1.831(4)
P1A C5A 1.837(4)
P1A C8A 1.839(4)
P2A C4A 1.772(5)
P2A C14A 1.841(5)
P2A C11A 1.859(4)
N1A C3A 1.356(5)
N1A C2A 1.459(6)
C1A C2A 1.515(6)
C3A C4A 1.359(6)
C5A C6A 1.534(6)
C5A C7A 1.535(6)
C8A C10A 1.517(6)
C8A C9A 1.549(6)
C11A C12A 1.501(7)
C11A C13A 1.536(7)
C14A C16A 1.535(8)
C14A C15A 1.539(7)
Ni2 N1B 1.883(3)
Ni2 P1B 2.1860(12)
Ni2 P2B 2.2096(12)
Ni2 Br2 2.3234(7)
P1B C1B 1.821(4)
P1B C8B 1.832(4)
P1B C5B 1.857(5)
P2B C4B 1.769(5)
P2B C11B 1.838(5)
P2B C14B 1.847(4)
N1B C3B 1.373(6)
N1B C2B 1.464(6)
C1B C2B 1.509(6)
C3B C4B 1.357(7)
C5B C6B 1.518(6)
C5B C7B 1.521(7)
C8B C9B 1.485(7)
C8B C10B 1.524(7)
C11B C12B 1.536(7)
C11B C13B 1.556(6)
C14B C16B 1.519(6)
C14B C15B 1.560(7)

loop_
_geom_torsion_atom_site_label_1
_geom_torsion_atom_site_label_2
_geom_torsion_atom_site_label_3
_geom_torsion_atom_site_label_4
_geom_torsion
P1A Ni1 N1A C3A -179.7(3)
P2A Ni1 N1A C3A 0.1(3)
P1A Ni1 N1A C2A -6.9(3)
P2A Ni1 N1A C2A 172.9(3)
C5A P1A C1A C2A 153.0(3)
C8A P1A C1A C2A -94.9(3)
Ni1 P1A C1A C2A 28.0(3)
C3A N1A C2A C1A -159.3(4)
Ni1 N1A C2A C1A 27.6(5)
P1A C1A C2A N1A -34.6(5)
C2A N1A C3A C4A -175.9(4)
Ni1 N1A C3A C4A -2.6(6)
N1A C3A C4A P2A 3.9(6)
C14A P2A C4A C3A -127.0(4)
C11A P2A C4A C3A 119.4(3)
Ni1 P2A C4A C3A -3.1(3)
C1A P1A C5A C6A 60.7(4)
C8A P1A C5A C6A -51.6(4)
Ni1 P1A C5A C6A 174.2(3)
C1A P1A C5A C7A -65.5(4)
C8A P1A C5A C7A -177.7(3)
Ni1 P1A C5A C7A 48.1(4)
C1A P1A C8A C10A -171.0(3)
C5A P1A C8A C10A -58.4(4)
Ni1 P1A C8A C10A 76.8(4)
C1A P1A C8A C9A 65.6(4)
C5A P1A C8A C9A 178.1(3)
Ni1 P1A C8A C9A -46.7(4)
C4A P2A C11A C12A -69.6(4)
C14A P2A C11A C12A 174.6(3)
Ni1 P2A C11A C12A 41.6(4)
C4A P2A C11A C13A 165.5(4)
C14A P2A C11A C13A 49.8(4)
Ni1 P2A C11A C13A -83.2(4)
C4A P2A C14A C16A 68.1(4)
C11A P2A C14A C16A -177.6(4)
Ni1 P2A C14A C16A -44.8(4)
C4A P2A C14A C15A -56.8(4)
C11A P2A C14A C15A 57.5(4)
Ni1 P2A C14A C15A -169.7(3)
P1B Ni2 N1B C3B -175.1(3)
P2B Ni2 N1B C3B 6.9(3)
P1B Ni2 N1B C2B -6.6(3)
P2B Ni2 N1B C2B 175.3(4)
C8B P1B C1B C2B -93.4(4)
C5B P1B C1B C2B 153.2(3)
Ni2 P1B C1B C2B 29.6(4)
C3B N1B C2B C1B -163.1(4)
Ni2 N1B C2B C1B 28.2(5)
P1B C1B C2B N1B -36.1(5)
C2B N1B C3B C4B -175.9(4)
Ni2 N1B C3B C4B -6.8(6)
N1B C3B C4B P2B 1.3(6)
C11B P2B C4B C3B 126.5(4)
C14B P2B C4B C3B -119.6(4)
Ni2 P2B C4B C3B 3.4(4)
C1B P1B C5B C6B 53.8(4)
C8B P1B C5B C6B -60.0(4)
Ni2 P1B C5B C6B 166.4(3)
C1B P1B C5B C7B -73.6(4)
C8B P1B C5B C7B 172.6(4)
Ni2 P1B C5B C7B 39.0(4)
C1B P1B C8B C9B -162.8(4)
C5B P1B C8B C9B -49.7(4)
Ni2 P1B C8B C9B 84.5(4)
C1B P1B C8B C10B 74.0(5)
C5B P1B C8B C10B -172.9(4)
Ni2 P1B C8B C10B -38.7(5)
C4B P2B C11B C12B -59.1(4)
C14B P2B C11B C12B -174.0(3)
Ni2 P2B C11B C12B 53.8(4)
C4B P2B C11B C13B 64.6(4)
C14B P2B C11B C13B -50.2(4)
Ni2 P2B C11B C13B 177.6(3)
C4B P2B C14B C16B -175.4(3)
C11B P2B C14B C16B -59.3(4)
Ni2 P2B C14B C16B 72.5(4)
C4B P2B C14B C15B 60.5(4)
C11B P2B C14B C15B 176.6(3)
Ni2 P2B C14B C15B -51.6(4)
